data_4032086
loop_
_publ_author_name
'Zhong, Chang-Zhi'
'Tung, Po-Ting'
'Chao, Tsung-Han'
'Yeh, Ming-Chang P'

_publ_section_title
;
 Gold-Catalyzed Stereoselective Synthesis of Bicyclic Lactams and Ketones
 from N-Tosylynamidomethyl-Tethered Cyclohexenes.
;
_journal_issue 1
_journal_name_full 'The Journal of organic chemistry'
_journal_page_first 481
_journal_page_last 501
_journal_paper_doi 10.1021/acs.joc.6b02479
_journal_volume 82
_journal_year 2017
_chemical_formula_moiety 'C22 H23 N O4 S'
_chemical_formula_sum 'C22 H23 N O4 S'
_chemical_formula_weight 397.47
_chemical_name_systematic
;
 ?
;
_space_group_IT_number 14
_symmetry_cell_setting monoclinic
_symmetry_space_group_name_Hall '-P 2yn'
_symmetry_space_group_name_H-M 'P 1 21/n 1'
_atom_sites_solution_hydrogens geom
_atom_sites_solution_primary direct
_atom_sites_solution_secondary difmap
_audit_creation_method SHELXL-97
_cell_angle_alpha 90.00
_cell_angle_beta 109.7660(10)
_cell_angle_gamma 90.00
_cell_formula_units_Z 4
_cell_length_a 16.9926(4)
_cell_length_b 6.46980(10)
_cell_length_c 18.8075(5)
_cell_measurement_reflns_used 5517
_cell_measurement_temperature 200(2)
_cell_measurement_theta_max 25.01
_cell_measurement_theta_min 2.73
_cell_volume 1945.85(8)
_computing_molecular_graphics 'Ortep-3 for Windows (Farrugia, 1997)'
_computing_publication_material 'WinGX publication routines (Farrugia, 1999)'
_computing_structure_refinement 'SHELXL-97 (Sheldrick, 1997)'
_computing_structure_solution 'SHELXS-86 (Sheldrick, 1986)'
_diffrn_ambient_temperature 200(2)
_diffrn_measured_fraction_theta_full 0.994
_diffrn_measured_fraction_theta_max 0.994
_diffrn_measurement_device_type 'Bruker APEX2'
_diffrn_radiation_monochromator graphite
_diffrn_radiation_source 'fine-focus sealed tube'
_diffrn_radiation_type MoK\a
_diffrn_radiation_wavelength 0.71073
_diffrn_reflns_av_R_equivalents 0.0315
_diffrn_reflns_av_sigmaI/netI 0.0355
_diffrn_reflns_limit_h_max 20
_diffrn_reflns_limit_h_min -19
_diffrn_reflns_limit_k_max 7
_diffrn_reflns_limit_k_min -7
_diffrn_reflns_limit_l_max 22
_diffrn_reflns_limit_l_min -21
_diffrn_reflns_number 13208
_diffrn_reflns_theta_full 25.05
_diffrn_reflns_theta_max 25.05
_diffrn_reflns_theta_min 2.30
_exptl_absorpt_coefficient_mu 0.195
_exptl_absorpt_correction_T_max 0.9961
_exptl_absorpt_correction_T_min 0.8627
_exptl_absorpt_correction_type multi-scan
_exptl_crystal_colour colorless
_exptl_crystal_density_diffrn 1.357
_exptl_crystal_density_method 'not measured'
_exptl_crystal_description prism
_exptl_crystal_F_000 840
_exptl_crystal_size_max 0.78
_exptl_crystal_size_mid 0.08
_exptl_crystal_size_min 0.02
_refine_diff_density_max 0.398
_refine_diff_density_min -0.391
_refine_diff_density_rms 0.046
_refine_ls_extinction_method none
_refine_ls_goodness_of_fit_ref 1.055
_refine_ls_hydrogen_treatment constr
_refine_ls_matrix_type full
_refine_ls_number_parameters 253
_refine_ls_number_reflns 3437
_refine_ls_number_restraints 0
_refine_ls_restrained_S_all 1.055
_refine_ls_R_factor_all 0.0636
_refine_ls_R_factor_gt 0.0471
_refine_ls_shift/su_max 0.000
_refine_ls_shift/su_mean 0.000
_refine_ls_structure_factor_coef Fsqd
_refine_ls_weighting_details 'calc w=1/[\s^2^(Fo^2^)+(0.0691P)^2^+0.9527P] where P=(Fo^2^+2Fc^2^)/3'
_refine_ls_weighting_scheme calc
_refine_ls_wR_factor_gt 0.1201
_refine_ls_wR_factor_ref 0.1313
_reflns_number_gt 2799
_reflns_number_total 3437
_reflns_threshold_expression >2sigma(I)
_cod_data_source_file jo6b02479_si_015.cif
_cod_data_source_block a17958
_cod_depositor_comments 'Adding full bibliography for 4032083--4032091.cif.'
_cod_original_sg_symbol_H-M 'P 21/n'
_cod_database_code 4032086

loop_
_symmetry_equiv_pos_as_xyz
'x, y, z'
'-x+1/2, y+1/2, -z+1/2'
'-x, -y, -z'
'x-1/2, -y-1/2, z-1/2'

loop_
_atom_site_label
_atom_site_type_symbol
_atom_site_fract_x
_atom_site_fract_y
_atom_site_fract_z
_atom_site_U_iso_or_equiv
_atom_site_adp_type
_atom_site_occupancy
_atom_site_symmetry_multiplicity
_atom_site_calc_flag
_atom_site_refinement_flags
C1 C 0.26306(14) 0.1885(3) 0.14991(13) 0.0288(5) Uani 1 1 d .
C2 C 0.31596(16) 0.3560(3) 0.17557(14) 0.0359(6) Uani 1 1 d .
H2 H 0.3059 0.4820 0.1480 0.043 Uiso 1 1 calc R
C3 C 0.38316(17) 0.3381(4) 0.24137(15) 0.0412(6) Uani 1 1 d .
H3 H 0.4189 0.4535 0.2594 0.049 Uiso 1 1 calc R
C4 C 0.39975(15) 0.1541(4) 0.28202(14) 0.0378(6) Uani 1 1 d .
C5 C 0.47260(17) 0.1380(5) 0.35515(18) 0.0590(8) Uani 1 1 d .
H5A H 0.5019 0.2709 0.3661 0.089 Uiso 1 1 calc R
H5B H 0.5112 0.0306 0.3504 0.089 Uiso 1 1 calc R
H5C H 0.4520 0.1022 0.3963 0.089 Uiso 1 1 calc R
C6 C 0.34704(16) -0.0136(4) 0.25387(14) 0.0386(6) Uani 1 1 d .
H6 H 0.3585 -0.1416 0.2801 0.046 Uiso 1 1 calc R
C7 C 0.27870(15) 0.0025(3) 0.18885(13) 0.0340(6) Uani 1 1 d .
H7 H 0.2427 -0.1124 0.1708 0.041 Uiso 1 1 calc R
C8 C 0.26028(14) 0.0994(3) -0.01408(12) 0.0258(5) Uani 1 1 d .
C9 C 0.28189(14) -0.0572(3) -0.06425(12) 0.0286(5) Uani 1 1 d .
H9 H 0.3441 -0.0714 -0.0475 0.034 Uiso 1 1 calc R
C10 C 0.24428(16) -0.2688(3) -0.05942(14) 0.0352(6) Uani 1 1 d .
H10A H 0.2583 -0.3677 -0.0935 0.042 Uiso 1 1 calc R
H10B H 0.2671 -0.3228 -0.0072 0.042 Uiso 1 1 calc R
C11 C 0.15011(16) -0.2435(3) -0.08261(14) 0.0371(6) Uani 1 1 d .
H11 H 0.1258 -0.3842 -0.0822 0.045 Uiso 1 1 calc R
C12 C 0.12922(15) -0.1141(3) -0.02386(14) 0.0349(6) Uani 1 1 d .
H12A H 0.0718 -0.0590 -0.0463 0.042 Uiso 1 1 calc R
H12B H 0.1306 -0.2035 0.0193 0.042 Uiso 1 1 calc R
C13 C 0.11417(18) -0.1614(4) -0.16328(15) 0.0467(7) Uani 1 1 d .
H13A H 0.1213 -0.2679 -0.1984 0.056 Uiso 1 1 calc R
H13B H 0.0535 -0.1375 -0.1757 0.056 Uiso 1 1 calc R
C14 C 0.15502(15) 0.0389(4) -0.17586(14) 0.0408(6) Uani 1 1 d .
H14A H 0.1387 0.1533 -0.1487 0.049 Uiso 1 1 calc R
H14B H 0.1350 0.0728 -0.2304 0.049 Uiso 1 1 calc R
C15 C 0.24998(15) 0.0181(3) -0.14762(12) 0.0317(5) Uani 1 1 d .
H15 H 0.2640 -0.0923 -0.1786 0.038 Uiso 1 1 calc R
C16 C 0.29439(15) 0.2136(3) -0.15811(12) 0.0313(5) Uani 1 1 d .
C17 C 0.38680(15) 0.2095(3) -0.13939(13) 0.0323(5) Uani 1 1 d .
C18 C 0.43255(17) 0.3884(4) -0.11317(15) 0.0439(6) Uani 1 1 d .
H18 H 0.4048 0.5099 -0.1060 0.053 Uiso 1 1 calc R
C19 C 0.51834(19) 0.3916(5) -0.09741(17) 0.0553(8) Uani 1 1 d .
H19 H 0.5494 0.5137 -0.0784 0.066 Uiso 1 1 calc R
C20 C 0.55845(19) 0.2164(5) -0.10951(17) 0.0545(8) Uani 1 1 d .
H20 H 0.6170 0.2194 -0.0999 0.065 Uiso 1 1 calc R
C21 C 0.51453(18) 0.0383(5) -0.13528(16) 0.0517(7) Uani 1 1 d .
H21 H 0.5427 -0.0815 -0.1434 0.062 Uiso 1 1 calc R
C22 C 0.42928(17) 0.0329(4) -0.14953(15) 0.0412(6) Uani 1 1 d .
H22 H 0.3993 -0.0918 -0.1664 0.049 Uiso 1 1 calc R
N1 N 0.18873(11) 0.0623(3) 0.00454(10) 0.0295(4) Uani 1 1 d .
O1 O 0.16244(11) 0.4234(2) 0.04621(10) 0.0425(5) Uani 1 1 d .
O2 O 0.10449(10) 0.1160(3) 0.08695(10) 0.0413(4) Uani 1 1 d .
O3 O 0.30387(10) 0.2500(2) 0.01076(9) 0.0337(4) Uani 1 1 d .
O4 O 0.25519(11) 0.3719(2) -0.18182(9) 0.0421(4) Uani 1 1 d .
S1 S 0.17196(4) 0.21381(8) 0.07054(3) 0.0313(2) Uani 1 1 d .

loop_
_atom_site_aniso_label
_atom_site_aniso_U_11
_atom_site_aniso_U_22
_atom_site_aniso_U_33
_atom_site_aniso_U_23
_atom_site_aniso_U_13
_atom_site_aniso_U_12
C1 0.0359(14) 0.0306(11) 0.0265(13) -0.0010(9) 0.0193(11) 0.0014(9)
C2 0.0490(16) 0.0281(11) 0.0363(15) 0.0003(10) 0.0218(13) 0.0006(10)
C3 0.0434(16) 0.0392(13) 0.0435(17) -0.0073(11) 0.0179(14) -0.0049(11)
C4 0.0328(14) 0.0518(14) 0.0343(15) 0.0028(11) 0.0185(12) 0.0042(11)
C5 0.0398(17) 0.077(2) 0.056(2) 0.0100(16) 0.0101(15) 0.0017(14)
C6 0.0424(16) 0.0411(13) 0.0393(16) 0.0117(11) 0.0228(13) 0.0047(11)
C7 0.0406(15) 0.0325(11) 0.0341(15) 0.0034(10) 0.0195(12) -0.0017(10)
C8 0.0341(13) 0.0252(10) 0.0180(11) 0.0048(9) 0.0086(10) 0.0019(9)
C9 0.0341(13) 0.0278(10) 0.0247(13) 0.0006(9) 0.0110(11) 0.0045(9)
C10 0.0482(15) 0.0248(10) 0.0340(14) -0.0015(10) 0.0156(12) 0.0035(10)
C11 0.0438(15) 0.0307(11) 0.0360(15) -0.0061(10) 0.0123(12) -0.0074(10)
C12 0.0358(14) 0.0339(11) 0.0358(15) -0.0026(10) 0.0132(12) -0.0076(10)
C13 0.0446(17) 0.0572(16) 0.0327(15) -0.0060(12) 0.0056(13) -0.0086(13)
C14 0.0407(15) 0.0543(15) 0.0224(13) 0.0033(11) 0.0040(12) 0.0027(12)
C15 0.0392(14) 0.0354(11) 0.0214(13) -0.0019(9) 0.0114(11) 0.0058(10)
C16 0.0462(15) 0.0357(12) 0.0147(12) 0.0000(9) 0.0139(11) 0.0072(10)
C17 0.0435(15) 0.0374(12) 0.0204(12) 0.0052(9) 0.0164(11) 0.0040(10)
C18 0.0545(18) 0.0397(13) 0.0414(16) 0.0015(11) 0.0214(14) 0.0015(12)
C19 0.057(2) 0.0592(17) 0.0500(19) 0.0024(14) 0.0189(16) -0.0129(14)
C20 0.0439(17) 0.075(2) 0.0471(18) 0.0139(15) 0.0191(15) 0.0013(15)
C21 0.0518(19) 0.0572(16) 0.0543(19) 0.0097(14) 0.0287(15) 0.0161(14)
C22 0.0491(17) 0.0403(13) 0.0408(16) 0.0025(11) 0.0237(13) 0.0048(11)
N1 0.0354(11) 0.0287(9) 0.0273(11) -0.0023(8) 0.0144(9) -0.0016(8)
O1 0.0613(12) 0.0312(8) 0.0384(10) 0.0039(7) 0.0213(9) 0.0135(8)
O2 0.0385(10) 0.0528(10) 0.0399(11) -0.0012(8) 0.0226(9) 0.0012(8)
O3 0.0450(10) 0.0302(8) 0.0305(9) -0.0042(7) 0.0189(8) -0.0077(7)
O4 0.0547(12) 0.0386(9) 0.0360(10) 0.0076(7) 0.0194(9) 0.0132(8)
S1 0.0398(4) 0.0310(3) 0.0280(4) 0.0012(2) 0.0178(3) 0.0051(2)

loop_
_atom_type_symbol
_atom_type_description
_atom_type_scat_dispersion_real
_atom_type_scat_dispersion_imag
_atom_type_scat_source
C C 0.0033 0.0016 'International Tables Vol C Tables 4.2.6.8 and 6.1.1.4'
H H 0.0000 0.0000 'International Tables Vol C Tables 4.2.6.8 and 6.1.1.4'
N N 0.0061 0.0033 'International Tables Vol C Tables 4.2.6.8 and 6.1.1.4'
O O 0.0106 0.0060 'International Tables Vol C Tables 4.2.6.8 and 6.1.1.4'
S S 0.1246 0.1234 'International Tables Vol C Tables 4.2.6.8 and 6.1.1.4'

loop_
_geom_angle_atom_site_label_1
_geom_angle_atom_site_label_2
_geom_angle_atom_site_label_3
_geom_angle
C2 C1 C7 120.6(2)
C2 C1 S1 120.28(17)
C7 C1 S1 119.06(17)
C3 C2 C1 119.4(2)
C3 C2 H2 120.3
C1 C2 H2 120.3
C2 C3 C4 121.3(2)
C2 C3 H3 119.4
C4 C3 H3 119.4
C3 C4 C6 118.2(2)
C3 C4 C5 120.7(2)
C6 C4 C5 121.1(2)
C4 C5 H5A 109.5
C4 C5 H5B 109.5
H5A C5 H5B 109.5
C4 C5 H5C 109.5
H5A C5 H5C 109.5
H5B C5 H5C 109.5
C7 C6 C4 121.3(2)
C7 C6 H6 119.3
C4 C6 H6 119.3
C6 C7 C1 119.2(2)
C6 C7 H7 120.4
C1 C7 H7 120.4
O3 C8 N1 120.67(19)
O3 C8 C9 122.1(2)
N1 C8 C9 117.23(18)
C8 C9 C10 111.65(18)
C8 C9 C15 110.12(17)
C10 C9 C15 109.33(18)
C8 C9 H9 108.6
C10 C9 H9 108.6
C15 C9 H9 108.6
C11 C10 C9 107.94(18)
C11 C10 H10A 110.1
C9 C10 H10A 110.1
C11 C10 H10B 110.1
C9 C10 H10B 110.1
H10A C10 H10B 108.4
C10 C11 C12 109.4(2)
C10 C11 C13 110.6(2)
C12 C11 C13 114.6(2)
C10 C11 H11 107.3
C12 C11 H11 107.3
C13 C11 H11 107.3
N1 C12 C11 112.52(19)
N1 C12 H12A 109.1
C11 C12 H12A 109.1
N1 C12 H12B 109.1
C11 C12 H12B 109.1
H12A C12 H12B 107.8
C14 C13 C11 113.6(2)
C14 C13 H13A 108.9
C11 C13 H13A 108.9
C14 C13 H13B 108.9
C11 C13 H13B 108.9
H13A C13 H13B 107.7
C13 C14 C15 110.8(2)
C13 C14 H14A 109.5
C15 C14 H14A 109.5
C13 C14 H14B 109.5
C15 C14 H14B 109.5
H14A C14 H14B 108.1
C16 C15 C14 113.27(19)
C16 C15 C9 111.90(18)
C14 C15 C9 110.26(19)
C16 C15 H15 107.0
C14 C15 H15 107.0
C9 C15 H15 107.0
O4 C16 C17 120.2(2)
O4 C16 C15 120.8(2)
C17 C16 C15 119.01(19)
C18 C17 C22 118.5(2)
C18 C17 C16 119.2(2)
C22 C17 C16 122.3(2)
C19 C18 C17 120.7(2)
C19 C18 H18 119.6
C17 C18 H18 119.6
C20 C19 C18 119.6(3)
C20 C19 H19 120.2
C18 C19 H19 120.2
C21 C20 C19 120.6(3)
C21 C20 H20 119.7
C19 C20 H20 119.7
C20 C21 C22 120.0(3)
C20 C21 H21 120.0
C22 C21 H21 120.0
C21 C22 C17 120.6(2)
C21 C22 H22 119.7
C17 C22 H22 119.7
C8 N1 C12 125.59(18)
C8 N1 S1 117.71(14)
C12 N1 S1 116.44(15)
O1 S1 O2 118.58(11)
O1 S1 N1 110.35(10)
O2 S1 N1 104.46(10)
O1 S1 C1 109.48(10)
O2 S1 C1 108.38(10)
N1 S1 C1 104.63(10)

loop_
_geom_bond_atom_site_label_1
_geom_bond_atom_site_label_2
_geom_bond_distance
C1 C2 1.386(3)
C1 C7 1.387(3)
C1 S1 1.757(2)
C2 C3 1.376(4)
C2 H2 0.9500
C3 C4 1.391(3)
C3 H3 0.9500
C4 C6 1.392(3)
C4 C5 1.511(4)
C5 H5A 0.9800
C5 H5B 0.9800
C5 H5C 0.9800
C6 C7 1.376(4)
C6 H6 0.9500
C7 H7 0.9500
C8 O3 1.218(2)
C8 N1 1.395(3)
C8 C9 1.512(3)
C9 C10 1.527(3)
C9 C15 1.554(3)
C9 H9 1.0000
C10 C11 1.518(3)
C10 H10A 0.9900
C10 H10B 0.9900
C11 C12 1.521(3)
C11 C13 1.527(4)
C11 H11 1.0000
C12 N1 1.498(3)
C12 H12A 0.9900
C12 H12B 0.9900
C13 C14 1.526(4)
C13 H13A 0.9900
C13 H13B 0.9900
C14 C15 1.525(3)
C14 H14A 0.9900
C14 H14B 0.9900
C15 C16 1.520(3)
C15 H15 1.0000
C16 O4 1.221(3)
C16 C17 1.489(3)
C17 C18 1.388(3)
C17 C22 1.399(3)
C18 C19 1.386(4)
C18 H18 0.9500
C19 C20 1.381(4)
C19 H19 0.9500
C20 C21 1.369(4)
C20 H20 0.9500
C21 C22 1.382(4)
C21 H21 0.9500
C22 H22 0.9500
N1 S1 1.6800(18)
O1 S1 1.4228(16)
O2 S1 1.4315(17)
